data_2225697
loop_
_publ_author_name
'Khan, Islam Ullah'
Ejaz
'\,Sahin, Onur'
'B\"uy\"ukg\"ung\"or, Orhan'

_publ_section_title
;
 Diacetatobis(propane-1,3-diamine)nickel(II) dihydrate
;
_journal_coeditor_code SI2249
_journal_issue 4
_journal_name_full 'Acta Crystallographica Section E'
_journal_page_first m436
_journal_page_last m437
_journal_paper_doi 10.1107/S1600536810010172
_journal_volume 66
_journal_year 2010
_chemical_formula_iupac '[Ni (C2 H3 O2)2 (C3 H10 N2)2] , 2H2 O'
_chemical_formula_moiety 'C10 H26 N4 Ni O4, 2(H2 O)'
_chemical_formula_sum 'C10 H30 N4 Ni O6'
_chemical_formula_weight 361.09
_chemical_name_systematic
;
Diacetatobis(propane-1,3-diamine)nickel(II) dihydrate
;
_space_group_IT_number 2
_symmetry_cell_setting triclinic
_symmetry_space_group_name_Hall '-P 1'
_symmetry_space_group_name_H-M 'P -1'
_atom_sites_solution_hydrogens geom
_atom_sites_solution_primary direct
_atom_sites_solution_secondary difmap
_cell_angle_alpha 73.933(2)
_cell_angle_beta 80.797(3)
_cell_angle_gamma 75.323(2)
_cell_formula_units_Z 1
_cell_length_a 6.6268(3)
_cell_length_b 7.8164(3)
_cell_length_c 8.9123(4)
_cell_measurement_reflns_used 5325
_cell_measurement_temperature 296
_cell_measurement_theta_max 28.25
_cell_measurement_theta_min 2.78
_cell_volume 427.12(3)
_computing_cell_refinement 'SAINT (Bruker, 2009)'
_computing_data_collection 'APEX2 (Bruker, 2009)'
_computing_data_reduction 'SAINT (Bruker, 2009)'
_computing_molecular_graphics 'ORTEP-3 for Windows (Farrugia, 1997)'
_computing_publication_material 'WinGX (Farrugia, 1999)'
_computing_structure_refinement 'SHELXL97 (Sheldrick, 2008)'
_computing_structure_solution 'SHELXS97 (Sheldrick, 2008)'
_diffrn_ambient_temperature 296
_diffrn_measured_fraction_theta_full 0.983
_diffrn_measured_fraction_theta_max 0.983
_diffrn_measurement_device_type 'Bruker Kappa APEXII CCD area-detector'
_diffrn_measurement_method 'phi and omega scans'
_diffrn_radiation_monochromator graphite
_diffrn_radiation_source 'fine-focus sealed tube'
_diffrn_radiation_type MoK\a
_diffrn_radiation_wavelength 0.71073
_diffrn_reflns_av_R_equivalents 0.0248
_diffrn_reflns_av_sigmaI/netI 0.0235
_diffrn_reflns_limit_h_max 8
_diffrn_reflns_limit_h_min -6
_diffrn_reflns_limit_k_max 10
_diffrn_reflns_limit_k_min -10
_diffrn_reflns_limit_l_max 11
_diffrn_reflns_limit_l_min -11
_diffrn_reflns_number 7230
_diffrn_reflns_theta_full 28.26
_diffrn_reflns_theta_max 28.26
_diffrn_reflns_theta_min 2.39
_exptl_absorpt_coefficient_mu 1.165
_exptl_absorpt_correction_T_max 0.857
_exptl_absorpt_correction_T_min 0.775
_exptl_absorpt_correction_type multi-scan
_exptl_absorpt_process_details '(SADABS; Bruker, 2009)'
_exptl_crystal_colour Blue
_exptl_crystal_density_diffrn 1.404
_exptl_crystal_density_method 'not measured'
_exptl_crystal_description Blocks
_exptl_crystal_F_000 194
_exptl_crystal_size_max 0.32
_exptl_crystal_size_mid 0.182
_exptl_crystal_size_min 0.132
_refine_diff_density_max 0.533
_refine_diff_density_min -0.582
_refine_ls_extinction_method none
_refine_ls_goodness_of_fit_ref 1.023
_refine_ls_hydrogen_treatment mixed
_refine_ls_matrix_type full
_refine_ls_number_parameters 122
_refine_ls_number_reflns 2078
_refine_ls_number_restraints 3
_refine_ls_restrained_S_all 1.025
_refine_ls_R_factor_all 0.0299
_refine_ls_R_factor_gt 0.0239
_refine_ls_shift/su_max 0.000
_refine_ls_shift/su_mean 0.000
_refine_ls_structure_factor_coef Fsqd
_refine_ls_weighting_details 'calc w=1/[\s^2^(Fo^2^)+(0.0798P)^2^] where P=(Fo^2^+2Fc^2^)/3'
_refine_ls_weighting_scheme calc
_refine_ls_wR_factor_gt 0.0748
_refine_ls_wR_factor_ref 0.0944
_reflns_number_gt 2021
_reflns_number_total 2078
_reflns_threshold_expression I>2\s(I)
_cod_data_source_file si2249.cif
_cod_data_source_block I
_cod_depositor_comments
;
The following automatic conversions were performed:
'_geom_bond_publ_flag' value 'Y' changed to 'y' according to
'/home/saulius/struct/CIF-dictionaries/cif_core.dic' dictionary named
'cif_core.dic' version 2.4.1 from 2010-06-29 (3 times).

Automatic conversion script
Id: cif_fix_enum 1527 2010-12-29 10:47:43Z saulius 
;
_cod_database_code 2225697
_cod_database_fobs_code 2225697

loop_
_symmetry_equiv_pos_as_xyz
'x, y, z'
'-x, -y, -z'

loop_
_atom_site_type_symbol
_atom_site_label
_atom_site_fract_x
_atom_site_fract_y
_atom_site_fract_z
_atom_site_U_iso_or_equiv
_atom_site_adp_type
_atom_site_calc_flag
_atom_site_refinement_flags
_atom_site_occupancy
_atom_site_disorder_assembly
_atom_site_disorder_group
C C1 -0.1844(3) 0.7809(3) 0.3153(2) 0.0399(4) Uani d . 1 . .
H H1A -0.2579 0.6840 0.3658 0.048 Uiso calc R 1 . .
H H1B -0.2714 0.8939 0.3353 0.048 Uiso calc R 1 . .
C C2 0.0196(3) 0.7404(3) 0.3857(2) 0.0435(4) Uani d . 1 . .
H H2A 0.1101 0.6333 0.3572 0.052 Uiso calc R 1 . .
H H2B -0.0085 0.7106 0.4991 0.052 Uiso calc R 1 . .
C C3 0.1366(3) 0.8935(3) 0.3368(2) 0.0407(4) Uani d . 1 . .
H H3A 0.0437 1.0038 0.3579 0.049 Uiso calc R 1 . .
H H3B 0.2537 0.8620 0.3995 0.049 Uiso calc R 1 . .
C C4 0.3734(2) 0.7432(2) -0.14011(19) 0.0288(3) Uani d . 1 . .
C C5 0.4393(3) 0.6191(3) -0.2513(3) 0.0509(5) Uani d . 1 . .
H H5A 0.5557 0.6526 -0.3227 0.076 Uiso calc R 1 . .
H H5B 0.3242 0.6311 -0.3094 0.076 Uiso calc R 1 . .
H H5C 0.4798 0.4948 -0.1924 0.076 Uiso calc R 1 . .
N N1 -0.1533(2) 0.7972(2) 0.14486(17) 0.0314(3) Uani d . 1 . .
H H1 -0.274(4) 0.816(3) 0.110(3) 0.047(6) Uiso d . 1 . .
H H2 -0.073(4) 0.700(4) 0.135(3) 0.047(6) Uiso d . 1 . .
N N2 0.2158(2) 0.9299(2) 0.16906(17) 0.0309(3) Uani d . 1 . .
H H3 0.293(3) 0.835(3) 0.152(2) 0.036(5) Uiso d . 1 . .
H H4 0.293(3) 1.004(3) 0.145(3) 0.038(6) Uiso d . 1 . .
O O1 0.17922(17) 0.79863(15) -0.11179(14) 0.0319(3) Uani d . 1 . .
O O2 0.5114(2) 0.7828(2) -0.08414(19) 0.0492(4) Uani d . 1 . .
O O1W 0.0788(2) 0.3937(2) 0.1862(2) 0.0462(3) Uani d D 1 . .
H H1W 0.189(3) 0.364(4) 0.144(3) 0.067(8) Uiso d D 1 . .
H H2W 0.001(3) 0.339(3) 0.173(3) 0.052(7) Uiso d D 1 . .
Ni Ni1 0.0000 1.0000 0.0000 0.02287(12) Uani d S 1 . .

loop_
_atom_site_aniso_label
_atom_site_aniso_U_11
_atom_site_aniso_U_22
_atom_site_aniso_U_33
_atom_site_aniso_U_12
_atom_site_aniso_U_13
_atom_site_aniso_U_23
C1 0.0449(9) 0.0370(8) 0.0357(9) -0.0139(7) 0.0100(7) -0.0089(7)
C2 0.0616(12) 0.0382(9) 0.0291(8) -0.0117(8) -0.0034(8) -0.0055(7)
C3 0.0528(10) 0.0434(9) 0.0297(8) -0.0125(8) -0.0085(7) -0.0110(7)
C4 0.0239(7) 0.0277(7) 0.0356(8) -0.0050(5) 0.0005(6) -0.0117(6)
C5 0.0316(9) 0.0667(13) 0.0661(13) -0.0010(8) -0.0004(8) -0.0463(11)
N1 0.0296(7) 0.0305(7) 0.0354(7) -0.0107(6) 0.0009(5) -0.0087(5)
N2 0.0276(6) 0.0339(7) 0.0330(7) -0.0053(6) -0.0044(5) -0.0118(6)
O1 0.0227(5) 0.0329(6) 0.0449(7) -0.0050(4) 0.0010(4) -0.0206(5)
O2 0.0255(6) 0.0670(9) 0.0704(10) -0.0107(6) 0.0005(5) -0.0441(8)
O1W 0.0329(7) 0.0489(8) 0.0668(9) -0.0088(6) -0.0035(6) -0.0316(7)
Ni1 0.01974(16) 0.02373(17) 0.02636(18) -0.00491(10) 0.00030(10) -0.00948(11)

loop_
_atom_type_symbol
_atom_type_description
_atom_type_scat_dispersion_real
_atom_type_scat_dispersion_imag
_atom_type_scat_source
C C 0.0033 0.0016 'International Tables Vol C Tables 4.2.6.8 and 6.1.1.4'
H H 0.0000 0.0000 'International Tables Vol C Tables 4.2.6.8 and 6.1.1.4'
N N 0.0061 0.0033 'International Tables Vol C Tables 4.2.6.8 and 6.1.1.4'
O O 0.0106 0.0060 'International Tables Vol C Tables 4.2.6.8 and 6.1.1.4'
Ni Ni 0.3393 1.1124 'International Tables Vol C Tables 4.2.6.8 and 6.1.1.4'

loop_
_geom_angle_atom_site_label_1
_geom_angle_atom_site_label_2
_geom_angle_atom_site_label_3
_geom_angle_site_symmetry_1
_geom_angle_site_symmetry_3
_geom_angle
_geom_angle_publ_flag
N1 C1 C2 . . 112.28(14) ?
N1 C1 H1A . . 109.1 ?
C2 C1 H1A . . 109.1 ?
N1 C1 H1B . . 109.1 ?
C2 C1 H1B . . 109.1 ?
H1A C1 H1B . . 107.9 ?
C1 C2 C3 . . 115.24(16) ?
C1 C2 H2A . . 108.5 ?
C3 C2 H2A . . 108.5 ?
C1 C2 H2B . . 108.5 ?
C3 C2 H2B . . 108.5 ?
H2A C2 H2B . . 107.5 ?
N2 C3 C2 . . 112.68(15) ?
N2 C3 H3A . . 109.1 ?
C2 C3 H3A . . 109.1 ?
N2 C3 H3B . . 109.1 ?
C2 C3 H3B . . 109.1 ?
H3A C3 H3B . . 107.8 ?
O2 C4 O1 . . 125.10(14) ?
O2 C4 C5 . . 118.96(15) ?
O1 C4 C5 . . 115.95(14) ?
C4 C5 H5A . . 109.5 ?
C4 C5 H5B . . 109.5 ?
H5A C5 H5B . . 109.5 ?
C4 C5 H5C . . 109.5 ?
H5A C5 H5C . . 109.5 ?
H5B C5 H5C . . 109.5 ?
C1 N1 Ni1 . . 118.49(10) ?
C1 N1 H1 . . 109.3(15) ?
Ni1 N1 H1 . . 106.9(16) ?
C1 N1 H2 . . 104.5(16) ?
Ni1 N1 H2 . . 103.9(16) ?
H1 N1 H2 . . 114(2) ?
C3 N2 Ni1 . . 118.74(11) ?
C3 N2 H3 . . 108.3(15) ?
Ni1 N2 H3 . . 102.3(15) ?
C3 N2 H4 . . 112.4(15) ?
Ni1 N2 H4 . . 109.5(16) ?
H3 N2 H4 . . 104(2) ?
C4 O1 Ni1 . . 132.72(10) ?
H1W O1W H2W . . 110(2) ?
O1 Ni1 O1 2_575 . 180.0 ?
O1 Ni1 N2 2_575 2_575 91.58(5) ?
O1 Ni1 N2 . 2_575 88.42(5) ?
O1 Ni1 N2 2_575 . 88.42(5) ?
O1 Ni1 N2 . . 91.58(5) ?
N2 Ni1 N2 2_575 . 180.0 ?
O1 Ni1 N1 2_575 2_575 87.27(5) ?
O1 Ni1 N1 . 2_575 92.73(5) ?
N2 Ni1 N1 2_575 2_575 88.43(6) ?
N2 Ni1 N1 . 2_575 91.57(6) ?
O1 Ni1 N1 2_575 . 92.73(5) ?
O1 Ni1 N1 . . 87.27(5) ?
N2 Ni1 N1 2_575 . 91.57(6) ?
N2 Ni1 N1 . . 88.43(6) ?
N1 Ni1 N1 2_575 . 180.0 ?

loop_
_geom_bond_atom_site_label_1
_geom_bond_atom_site_label_2
_geom_bond_site_symmetry_2
_geom_bond_distance
_geom_bond_publ_flag
C1 N1 . 1.473(2) ?
C1 C2 . 1.506(3) ?
C1 H1A . 0.9700 ?
C1 H1B . 0.9700 ?
C2 C3 . 1.515(3) ?
C2 H2A . 0.9700 ?
C2 H2B . 0.9700 ?
C3 N2 . 1.477(2) ?
C3 H3A . 0.9700 ?
C3 H3B . 0.9700 ?
C4 O2 . 1.2473(19) ?
C4 O1 . 1.2572(17) ?
C4 C5 . 1.515(2) ?
C5 H5A . 0.9600 ?
C5 H5B . 0.9600 ?
C5 H5C . 0.9600 ?
N1 Ni1 . 2.1152(13) y
N1 H1 . 0.87(3) ?
N1 H2 . 0.82(3) ?
N2 Ni1 . 2.1095(14) y
N2 H3 . 0.82(2) ?
N2 H4 . 0.83(2) ?
O1 Ni1 . 2.1031(10) y
O1W H1W . 0.777(16) ?
O1W H2W . 0.789(15) ?
Ni1 O1 2_575 2.1031(10) ?
Ni1 N2 2_575 2.1095(14) ?
Ni1 N1 2_575 2.1152(13) ?

loop_
_geom_hbond_atom_site_label_D
_geom_hbond_atom_site_label_H
_geom_hbond_atom_site_label_A
_geom_hbond_site_symmetry_A
_geom_hbond_distance_DH
_geom_hbond_distance_HA
_geom_hbond_distance_DA
_geom_hbond_angle_DHA
N1 H2 O1W . 0.82(3) 2.30(3) 3.087(2) 160(2)
N2 H3 O2 . 0.82(2) 2.43(2) 3.0218(19) 129.7(19)
N1 H1 O2 1_455 0.87(3) 2.51(3) 3.290(2) 150(2)
N2 H4 O2 2_675 0.83(2) 2.26(2) 3.092(2) 177(2)
O1W H2W O1 2_565 0.789(15) 2.015(16) 2.7999(18) 173(2)
O1W H1W O2 2_665 0.777(16) 2.096(18) 2.848(2) 163(3)

loop_
_geom_torsion_atom_site_label_1
_geom_torsion_atom_site_label_2
_geom_torsion_atom_site_label_3
_geom_torsion_atom_site_label_4
_geom_torsion_site_symmetry_1
_geom_torsion_site_symmetry_2
_geom_torsion_site_symmetry_3
_geom_torsion_site_symmetry_4
_geom_torsion
_geom_torsion_publ_flag
N1 C1 C2 C3 . . . . 67.9(2) ?
C1 C2 C3 N2 . . . . -67.2(2) ?
C2 C1 N1 Ni1 . . . . -59.62(18) ?
C2 C3 N2 Ni1 . . . . 58.12(19) ?
O2 C4 O1 Ni1 . . . . 11.3(3) ?
C5 C4 O1 Ni1 . . . . -168.72(14) ?
C4 O1 Ni1 N2 . . . 2_575 141.34(15) ?
C4 O1 Ni1 N2 . . . . -38.66(15) ?
C4 O1 Ni1 N1 . . . 2_575 52.98(16) ?
C4 O1 Ni1 N1 . . . . -127.02(16) ?
C3 N2 Ni1 O1 . . . 2_575 51.20(13) ?
C3 N2 Ni1 O1 . . . . -128.80(13) ?
C3 N2 Ni1 N1 . . . 2_575 138.42(13) ?
C3 N2 Ni1 N1 . . . . -41.58(13) ?
C1 N1 Ni1 O1 . . . 2_575 -46.03(14) ?
C1 N1 Ni1 O1 . . . . 133.97(14) ?
C1 N1 Ni1 N2 . . . 2_575 -137.69(14) ?
C1 N1 Ni1 N2 . . . . 42.31(14) ?
